data_1563597
loop_
_publ_author_name
'Min, Sehye'
'Choi, Jonghoon'
'Yoo, Changho'
'Graham, Peter M.'
'Lee, Yunho'

_publ_section_title
;
 Ni(0)-Promoted Activation of Csp2--H and Csp2--O Bonds
;
_journal_name_full 'Chemical Science'
_journal_paper_doi 10.1039/D1SC02210E
_journal_year 2021
_chemical_formula_moiety 'C31 H47 N Ni P2'
_chemical_formula_sum 'C31 H47 N Ni P2'
_chemical_formula_weight 554.34
_chemical_properties_physical Air-sensitive,Moisture-sensitive
_space_group_crystal_system monoclinic
_space_group_IT_number 14
_space_group_name_Hall '-P 2ybc'
_space_group_name_H-M_alt 'P 1 21/c 1'
_atom_sites_solution_hydrogens geom
_audit_creation_method SHELXL-2013
_audit_update_record
;
2021-04-19 deposited with the CCDC.	2021-06-17 downloaded from the CCDC.
;
_cell_angle_alpha 90
_cell_angle_beta 90.7040(10)
_cell_angle_gamma 90
_cell_formula_units_Z 8
_cell_length_a 10.01080(10)
_cell_length_b 35.7026(4)
_cell_length_c 16.81980(10)
_cell_measurement_reflns_used 29547
_cell_measurement_temperature 293(2)
_cell_measurement_theta_max 70.065
_cell_measurement_theta_min 4.417
_cell_volume 6011.14(10)
_computing_cell_refinement 'CrysAlisPro 1.171.39.29d (Rigaku OD, 2017)'
_computing_data_collection 'CrysAlisPro 1.171.39.29d (Rigaku OD, 2017)'
_computing_data_reduction 'CrysAlisPro 1.171.39.29d (Rigaku OD, 2017)'
_computing_molecular_graphics 'Bruker SHELXTL'
_computing_publication_material 'Bruker SHELXTL'
_computing_structure_refinement 'SHELXL-2013 (Sheldrick, 2013)'
_computing_structure_solution 'SHELXL-2013 (Sheldrick, 2013)'
_diffrn_ambient_temperature 293(2)
_diffrn_measured_fraction_theta_full 0.971
_diffrn_measured_fraction_theta_max 0.967
_diffrn_measurement_device_type 'XtaLAB AFC12 (RINC): Kappa dual home/near'
_diffrn_measurement_method 'phi and omega scans'
_diffrn_radiation_type CuK\a
_diffrn_radiation_wavelength 1.54178
_diffrn_reflns_av_R_equivalents 0.0327
_diffrn_reflns_av_unetI/netI 0.0379
_diffrn_reflns_Laue_measured_fraction_full 0.971
_diffrn_reflns_Laue_measured_fraction_max 0.967
_diffrn_reflns_limit_h_max 12
_diffrn_reflns_limit_h_min -9
_diffrn_reflns_limit_k_max 43
_diffrn_reflns_limit_k_min -39
_diffrn_reflns_limit_l_max 20
_diffrn_reflns_limit_l_min -20
_diffrn_reflns_number 29547
_diffrn_reflns_point_group_measured_fraction_full 0.971
_diffrn_reflns_point_group_measured_fraction_max 0.967
_diffrn_reflns_theta_full 67.679
_diffrn_reflns_theta_max 70.065
_diffrn_reflns_theta_min 4.417
_diffrn_source 'fine-focus sealed X-ray tube'
_exptl_absorpt_coefficient_mu 2.064
_exptl_absorpt_correction_T_max 1.00000
_exptl_absorpt_correction_T_min 0.78131
_exptl_absorpt_correction_type multi-scan
_exptl_absorpt_process_details 'SCALE3 ABSPACK'
_exptl_crystal_colour yellow
_exptl_crystal_density_diffrn 1.225
_exptl_crystal_density_meas ?
_exptl_crystal_density_method 'not measured'
_exptl_crystal_description platy
_exptl_crystal_F_000 2384
_exptl_crystal_size_max 0.310
_exptl_crystal_size_mid 0.100
_exptl_crystal_size_min 0.051
_refine_diff_density_max 0.587
_refine_diff_density_min -1.018
_refine_diff_density_rms 0.078
_refine_ls_extinction_method none
_refine_ls_goodness_of_fit_ref 1.056
_refine_ls_hydrogen_treatment constr
_refine_ls_matrix_type full
_refine_ls_number_parameters 665
_refine_ls_number_reflns 11032
_refine_ls_number_restraints 7
_refine_ls_restrained_S_all 1.055
_refine_ls_R_factor_all 0.0535
_refine_ls_R_factor_gt 0.0474
_refine_ls_shift/su_max 0.001
_refine_ls_shift/su_mean 0.000
_refine_ls_structure_factor_coef Fsqd
_refine_ls_weighting_details 'w=1/[\s^2^(Fo^2^)+(0.0604P)^2^+10.5556P] where P=(Fo^2^+2Fc^2^)/3'
_refine_ls_weighting_scheme calc
_refine_ls_wR_factor_gt 0.1288
_refine_ls_wR_factor_ref 0.1322
_reflns_Friedel_coverage 0.000
_reflns_number_gt 9691
_reflns_number_total 11032
_reflns_threshold_expression 'I > 2\s(I)'
_cod_data_source_file d1sc02210e2.cif
_cod_data_source_block pmg-02-01-2_a_sq
_cod_depositor_comments
;
The following automatic conversions were performed:

data item '_exptl_crystal_density_meas' value 'not measured' was
changed to '?' -- the value is perceived as not measured.

Automatic conversion script
Id: cif_fix_values 7556 2019-12-06 15:28:31Z antanas 
;
_cod_original_sg_symbol_H-M 'P 21/c'
_cod_database_code 1563597
_shelx_space_group_comment
;
The symmetry employed for this shelxl refinement is uniquely defined
by the following loop, which should always be used as a source of
symmetry information in preference to the above space-group names.
They are only intended as comments.
;
_shelx_estimated_absorpt_t_min 0.567
_shelx_estimated_absorpt_t_max 0.902
_shelxl_version_number 2013-4

loop_
_space_group_symop_operation_xyz
'x, y, z'
'-x, y+1/2, -z+1/2'
'-x, -y, -z'
'x, -y-1/2, z-1/2'

loop_
_atom_site_label
_atom_site_type_symbol
_atom_site_fract_x
_atom_site_fract_y
_atom_site_fract_z
_atom_site_U_iso_or_equiv
_atom_site_adp_type
_atom_site_occupancy
_atom_site_site_symmetry_order
_atom_site_calc_flag
_atom_site_refinement_flags_posn
_atom_site_refinement_flags_adp
_atom_site_refinement_flags_occupancy
_atom_site_disorder_assembly
_atom_site_disorder_group
C1 C 0.3690(3) 0.17623(7) 0.59161(14) 0.0126(5) Uani 1 1 d . . . . .
C2 C 0.2512(3) 0.18633(7) 0.63217(14) 0.0136(5) Uani 1 1 d . . . . .
C3 C 0.1907(3) 0.22099(7) 0.62001(14) 0.0146(5) Uani 1 1 d . . . . .
H3 H 0.1148 0.2272 0.6485 0.018 Uiso 1 1 calc R U . . .
C4 C 0.2419(3) 0.24654(7) 0.56580(15) 0.0160(5) Uani 1 1 d . . . . .
C5 C 0.3554(3) 0.23569(7) 0.52392(14) 0.0144(5) Uani 1 1 d . . . . .
H5 H 0.3900 0.2523 0.4869 0.017 Uiso 1 1 calc R U . . .
C6 C 0.4195(2) 0.20147(7) 0.53444(14) 0.0124(5) Uani 1 1 d . . . . .
C7 C 0.5455(3) 0.19207(7) 0.48779(14) 0.0136(5) Uani 1 1 d . . . . .
C8 C 0.5888(2) 0.15179(7) 0.50253(14) 0.0125(5) Uani 1 1 d . . . . .
C9 C 0.6858(3) 0.13545(7) 0.45553(14) 0.0137(5) Uani 1 1 d . . . . .
H9 H 0.7200 0.1494 0.4137 0.016 Uiso 1 1 calc R U . . .
C10 C 0.7346(3) 0.09931(7) 0.46768(14) 0.0143(5) Uani 1 1 d . . . . .
C11 C 0.6881(3) 0.07954(7) 0.53293(14) 0.0142(5) Uani 1 1 d . . . . .
H11 H 0.7220 0.0558 0.5440 0.017 Uiso 1 1 calc R U . . .
C12 C 0.5908(3) 0.09501(7) 0.58219(14) 0.0131(5) Uani 1 1 d . . . . .
C13 C 0.5354(2) 0.13033(7) 0.56555(14) 0.0122(5) Uani 1 1 d . . . . .
C14 C 0.1732(3) 0.28344(8) 0.55063(16) 0.0203(6) Uani 1 1 d . . . . .
H14A H 0.1033 0.2801 0.5117 0.030 Uiso 1 1 calc R U . . .
H14B H 0.2368 0.3013 0.5313 0.030 Uiso 1 1 calc R U . . .
H14C H 0.1357 0.2925 0.5992 0.030 Uiso 1 1 calc R U . . .
C15 C 0.8347(3) 0.08257(8) 0.41115(15) 0.0201(6) Uani 1 1 d . . . . .
H15A H 0.8100 0.0889 0.3575 0.030 Uiso 1 1 calc R U . . .
H15B H 0.8357 0.0558 0.4171 0.030 Uiso 1 1 calc R U . . .
H15C H 0.9220 0.0924 0.4230 0.030 Uiso 1 1 calc R U . . .
C16 C 0.6596(3) 0.21802(8) 0.51509(19) 0.0238(6) Uani 1 1 d . . . . .
H16A H 0.6768 0.2144 0.5708 0.036 Uiso 1 1 calc R U . . .
H16B H 0.6345 0.2436 0.5057 0.036 Uiso 1 1 calc R U . . .
H16C H 0.7387 0.2123 0.4858 0.036 Uiso 1 1 calc R U . . .
C17 C 0.5198(3) 0.19838(8) 0.39803(15) 0.0208(6) Uani 1 1 d . . . . .
H17A H 0.6013 0.1947 0.3696 0.031 Uiso 1 1 calc R U . . .
H17B H 0.4883 0.2235 0.3895 0.031 Uiso 1 1 calc R U . . .
H17C H 0.4537 0.1809 0.3792 0.031 Uiso 1 1 calc R U . . .
C18 C 0.1488(3) 0.17601(8) 0.79026(15) 0.0167(5) Uani 1 1 d . . . . .
H18 H 0.1002 0.1987 0.7745 0.020 Uiso 1 1 calc R U . . .
C19 C 0.2795(3) 0.18783(9) 0.83190(16) 0.0230(6) Uani 1 1 d . . . . .
H19A H 0.2595 0.2032 0.8770 0.034 Uiso 1 1 calc R U . . .
H19B H 0.3334 0.2017 0.7954 0.034 Uiso 1 1 calc R U . . .
H19C H 0.3272 0.1659 0.8493 0.034 Uiso 1 1 calc R U . . .
C20 C 0.0602(3) 0.15330(9) 0.84588(16) 0.0233(6) Uani 1 1 d . . . . .
H20A H 0.1027 0.1299 0.8580 0.035 Uiso 1 1 calc R U . . .
H20B H -0.0246 0.1487 0.8204 0.035 Uiso 1 1 calc R U . . .
H20C H 0.0468 0.1671 0.8941 0.035 Uiso 1 1 calc R U . . .
C21 C 0.0372(3) 0.13129(8) 0.65741(15) 0.0171(5) Uani 1 1 d . . . . .
H21 H -0.0012 0.1149 0.6978 0.021 Uiso 1 1 calc R U . . .
C22 C -0.0681(3) 0.16063(8) 0.63642(16) 0.0202(6) Uani 1 1 d . . . . .
H22A H -0.0345 0.1769 0.5960 0.030 Uiso 1 1 calc R U . . .
H22B H -0.0886 0.1750 0.6829 0.030 Uiso 1 1 calc R U . . .
H22C H -0.1475 0.1484 0.6172 0.030 Uiso 1 1 calc R U . . .
C23 C 0.0696(3) 0.10680(8) 0.58528(16) 0.0226(6) Uani 1 1 d . . . . .
H23A H -0.0105 0.0948 0.5663 0.034 Uiso 1 1 calc R U . . .
H23B H 0.1338 0.0881 0.6005 0.034 Uiso 1 1 calc R U . . .
H23C H 0.1057 0.1221 0.5439 0.034 Uiso 1 1 calc R U . . .
C24 C 0.6523(3) 0.07627(7) 0.74913(15) 0.0172(5) Uani 1 1 d . . . . .
H24 H 0.6180 0.0633 0.7960 0.021 Uiso 1 1 calc R U . . .
C25 C 0.6722(3) 0.11734(8) 0.77205(16) 0.0228(6) Uani 1 1 d . . . . .
H25A H 0.7348 0.1190 0.8156 0.034 Uiso 1 1 calc R U . . .
H25B H 0.5883 0.1279 0.7875 0.034 Uiso 1 1 calc R U . . .
H25C H 0.7061 0.1309 0.7274 0.034 Uiso 1 1 calc R U . . .
C26 C 0.7843(3) 0.05764(8) 0.72758(17) 0.0223(6) Uani 1 1 d . . . . .
H26A H 0.8210 0.0698 0.6819 0.033 Uiso 1 1 calc R U . . .
H26B H 0.7690 0.0317 0.7157 0.033 Uiso 1 1 calc R U . . .
H26C H 0.8459 0.0597 0.7716 0.033 Uiso 1 1 calc R U . . .
C27 C 0.5073(3) 0.02291(8) 0.64840(16) 0.0195(6) Uani 1 1 d . . . . .
H27 H 0.5898 0.0148 0.6228 0.023 Uiso 1 1 calc R U . . .
C28 C 0.3911(3) 0.01636(9) 0.58997(19) 0.0310(7) Uani 1 1 d . . . . .
H28A H 0.3872 -0.0097 0.5760 0.046 Uiso 1 1 calc R U . . .
H28B H 0.4044 0.0311 0.5429 0.046 Uiso 1 1 calc R U . . .
H28C H 0.3088 0.0236 0.6144 0.046 Uiso 1 1 calc R U . . .
C29 C 0.4886(3) -0.00068(8) 0.72355(18) 0.0244(6) Uani 1 1 d . . . . .
H29A H 0.4125 0.0083 0.7520 0.037 Uiso 1 1 calc R U . . .
H29B H 0.5670 0.0013 0.7568 0.037 Uiso 1 1 calc R U . . .
H29C H 0.4747 -0.0264 0.7089 0.037 Uiso 1 1 calc R U . . .
C30 C 0.2889(3) 0.08042(8) 0.77548(17) 0.0247(6) Uani 1 1 d . . . . .
H30 H 0.2152 0.0659 0.7614 0.030 Uiso 1 1 calc R U . . .
C31 C 0.3305(3) 0.07672(8) 0.85089(17) 0.0267(6) Uani 1 1 d . . . . .
H31A H 0.4037 0.0904 0.8693 0.032 Uiso 1 1 calc R U . . .
H31B H 0.2864 0.0605 0.8849 0.032 Uiso 1 1 calc R U . . .
C32 C 0.8689(3) 0.32662(7) 0.73155(14) 0.0121(5) Uani 1 1 d . . . . .
C33 C 0.7502(3) 0.31640(7) 0.69016(14) 0.0131(5) Uani 1 1 d . . . . .
C34 C 0.6911(3) 0.28162(7) 0.70157(14) 0.0140(5) Uani 1 1 d . . . . .
H34 H 0.6149 0.2753 0.6724 0.017 Uiso 1 1 calc R U . . .
C35 C 0.7441(3) 0.25612(7) 0.75582(14) 0.0151(5) Uani 1 1 d . . . . .
C36 C 0.8584(3) 0.26689(7) 0.79819(14) 0.0149(5) Uani 1 1 d . . . . .
H36 H 0.8946 0.2501 0.8348 0.018 Uiso 1 1 calc R U . . .
C37 C 0.9216(2) 0.30154(7) 0.78868(14) 0.0128(5) Uani 1 1 d . . . . .
C38 C 1.0487(3) 0.31072(7) 0.83625(14) 0.0139(5) Uani 1 1 d . . . . .
C39 C 1.0932(2) 0.35075(7) 0.82025(14) 0.0124(5) Uani 1 1 d . . . . .
C40 C 1.1941(3) 0.36697(7) 0.86704(14) 0.0141(5) Uani 1 1 d . . . . .
H40 H 1.2302 0.3530 0.9087 0.017 Uiso 1 1 calc R U . . .
C41 C 1.2435(3) 0.40295(7) 0.85453(14) 0.0147(5) Uani 1 1 d . . . . .
C42 C 1.1934(3) 0.42267(7) 0.78948(15) 0.0146(5) Uani 1 1 d . . . . .
H42 H 1.2274 0.4463 0.7782 0.018 Uiso 1 1 calc R U . . .
C43 C 1.0928(3) 0.40766(7) 0.74063(14) 0.0134(5) Uani 1 1 d . . . . .
C44 C 1.0369(2) 0.37230(7) 0.75758(14) 0.0119(5) Uani 1 1 d . . . . .
C45 C 0.6775(3) 0.21885(8) 0.77051(16) 0.0196(6) Uani 1 1 d . . . . .
H45A H 0.6131 0.2215 0.8120 0.029 Uiso 1 1 calc R U . . .
H45B H 0.7437 0.2008 0.7863 0.029 Uiso 1 1 calc R U . . .
H45C H 0.6334 0.2106 0.7226 0.029 Uiso 1 1 calc R U . . .
C46 C 1.3476(3) 0.41925(8) 0.91039(15) 0.0180(5) Uani 1 1 d . . . . .
H46A H 1.4311 0.4066 0.9030 0.027 Uiso 1 1 calc R U . . .
H46B H 1.3194 0.4161 0.9643 0.027 Uiso 1 1 calc R U . . .
H46C H 1.3585 0.4454 0.8993 0.027 Uiso 1 1 calc R U . . .
C47 C 1.1606(3) 0.28401(8) 0.81073(19) 0.0237(6) Uani 1 1 d . . . . .
H47A H 1.1761 0.2869 0.7549 0.036 Uiso 1 1 calc R U . . .
H47B H 1.1347 0.2586 0.8215 0.036 Uiso 1 1 calc R U . . .
H47C H 1.2410 0.2898 0.8399 0.036 Uiso 1 1 calc R U . . .
C48 C 1.0232(3) 0.30531(8) 0.92577(15) 0.0219(6) Uani 1 1 d . . . . .
H48A H 1.1045 0.3096 0.9552 0.033 Uiso 1 1 calc R U . . .
H48B H 0.9929 0.2802 0.9351 0.033 Uiso 1 1 calc R U . . .
H48C H 0.9563 0.3227 0.9427 0.033 Uiso 1 1 calc R U . . .
C49 C 0.6476(3) 0.32717(8) 0.53078(14) 0.0162(5) Uani 1 1 d . . . . .
H49 H 0.6006 0.3041 0.5452 0.019 Uiso 1 1 calc R U . . .
C50 C 0.7786(3) 0.31610(9) 0.49111(16) 0.0244(6) Uani 1 1 d . . . . .
H50A H 0.7595 0.3012 0.4448 0.037 Uiso 1 1 calc R U . . .
H50B H 0.8324 0.3018 0.5278 0.037 Uiso 1 1 calc R U . . .
H50C H 0.8261 0.3383 0.4759 0.037 Uiso 1 1 calc R U . . .
C51 C 0.5566(3) 0.34954(9) 0.47490(16) 0.0231(6) Uani 1 1 d . . . . .
H51A H 0.5973 0.3732 0.4634 0.035 Uiso 1 1 calc R U . . .
H51B H 0.4720 0.3536 0.4998 0.035 Uiso 1 1 calc R U . . .
H51C H 0.5432 0.3358 0.4263 0.035 Uiso 1 1 calc R U . . .
C52 C 0.5309(3) 0.36972(8) 0.66395(15) 0.0168(5) Uani 1 1 d . . . . .
H52 H 0.4916 0.3869 0.6247 0.020 Uiso 1 1 calc R U . . .
C53 C 0.4272(3) 0.33961(8) 0.68108(16) 0.0202(6) Uani 1 1 d . . . . .
H53A H 0.4605 0.3233 0.7221 0.030 Uiso 1 1 calc R U . . .
H53B H 0.4098 0.3254 0.6336 0.030 Uiso 1 1 calc R U . . .
H53C H 0.3461 0.3512 0.6983 0.030 Uiso 1 1 calc R U . . .
C54 C 0.5625(3) 0.39260(8) 0.73908(17) 0.0231(6) Uani 1 1 d . . . . .
H54A H 0.4817 0.4036 0.7585 0.035 Uiso 1 1 calc R U . . .
H54B H 0.6251 0.4120 0.7266 0.035 Uiso 1 1 calc R U . . .
H54C H 0.6003 0.3765 0.7791 0.035 Uiso 1 1 calc R U . . .
C55 C 1.1384(3) 0.42930(8) 0.57386(15) 0.0181(5) Uani 1 1 d . . . . .
H55 H 1.0974 0.4421 0.5282 0.022 Uiso 1 1 calc R U . . .
C56 C 1.1615(3) 0.38853(8) 0.54935(17) 0.0257(6) Uani 1 1 d . . . . .
H56A H 1.2219 0.3878 0.5055 0.039 Uiso 1 1 calc R U . . .
H56B H 1.0780 0.3774 0.5338 0.039 Uiso 1 1 calc R U . . .
H56C H 1.1992 0.3749 0.5934 0.039 Uiso 1 1 calc R U . . .
C57 C 1.2708(3) 0.44917(9) 0.59254(17) 0.0253(6) Uani 1 1 d . . . . .
H57A H 1.3139 0.4372 0.6370 0.038 Uiso 1 1 calc R U . . .
H57B H 1.2537 0.4749 0.6052 0.038 Uiso 1 1 calc R U . . .
H57C H 1.3276 0.4478 0.5471 0.038 Uiso 1 1 calc R U . . .
C58 C 1.0029(3) 0.47999(8) 0.68371(15) 0.0189(5) Uani 1 1 d . . . . .
H58 H 1.0910 0.4882 0.7029 0.023 Uiso 1 1 calc R U . . .
C59 C 0.9060(4) 0.48370(9) 0.75251(19) 0.0354(8) Uani 1 1 d . . . . .
H59A H 0.9073 0.5090 0.7719 0.053 Uiso 1 1 calc R U . . .
H59B H 0.9324 0.4670 0.7945 0.053 Uiso 1 1 calc R U . . .
H59C H 0.8174 0.4775 0.7344 0.053 Uiso 1 1 calc R U . . .
C60 C 0.9630(3) 0.50531(8) 0.61396(17) 0.0256(6) Uani 1 1 d . . . . .
H60A H 0.8783 0.4973 0.5925 0.038 Uiso 1 1 calc R U . . .
H60B H 1.0295 0.5038 0.5735 0.038 Uiso 1 1 calc R U . . .
H60C H 0.9560 0.5307 0.6321 0.038 Uiso 1 1 calc R U . . .
C61 C 0.7729(3) 0.42405(9) 0.55273(19) 0.0274(6) Uani 1 1 d . U . . .
H61A H 0.7024 0.4388 0.5699 0.033 Uiso 0.723(10) 1 calc R U P A 1
H61B H 0.8146 0.4207 0.5042 0.033 Uiso 0.277(10) 1 calc R U P A 2
C62A C 0.8021(5) 0.42826(13) 0.4774(3) 0.0347(14) Uani 0.723(10) 1 d . . P A 1
H62A H 0.7539 0.4451 0.4461 0.042 Uiso 0.723(10) 1 calc R U P A 1
H62B H 0.8709 0.4144 0.4553 0.042 Uiso 0.723(10) 1 calc R U P A 1
C62B C 0.6800(12) 0.4481(4) 0.5477(10) 0.045(4) Uani 0.277(10) 1 d . U P A 2
H62C H 0.6622 0.4600 0.4995 0.054 Uiso 0.277(10) 1 calc R U P A 2
H62D H 0.6298 0.4539 0.5922 0.054 Uiso 0.277(10) 1 calc R U P A 2
N1 N 0.4282(2) 0.14237(6) 0.61074(12) 0.0136(4) Uani 1 1 d . . . . .
N2 N 0.9270(2) 0.36082(6) 0.71300(12) 0.0133(4) Uani 1 1 d . . . . .
Ni1 Ni 0.35667(5) 0.11065(2) 0.69300(3) 0.01720(12) Uani 1 1 d . . . . .
Ni2 Ni 0.84946(5) 0.39308(2) 0.63253(3) 0.01689(12) Uani 1 1 d . . . . .
P1 P 0.19426(6) 0.15037(2) 0.69955(4) 0.01274(14) Uani 1 1 d . . . . .
P2 P 0.52232(6) 0.07320(2) 0.67029(4) 0.01360(14) Uani 1 1 d . . . . .
P3 P 0.68965(6) 0.35242(2) 0.62323(3) 0.01201(14) Uani 1 1 d . . . . .
P4 P 1.01645(7) 0.43039(2) 0.65534(4) 0.01424(14) Uani 1 1 d . . . . .

loop_
_atom_site_aniso_label
_atom_site_aniso_U_11
_atom_site_aniso_U_22
_atom_site_aniso_U_33
_atom_site_aniso_U_23
_atom_site_aniso_U_13
_atom_site_aniso_U_12
C1 0.0144(12) 0.0119(12) 0.0114(11) 0.0004(9) 0.0010(9) 0.0002(10)
C2 0.0143(12) 0.0146(12) 0.0120(11) -0.0018(9) 0.0002(9) 0.0002(10)
C3 0.0125(12) 0.0190(13) 0.0123(11) -0.0009(10) 0.0011(9) 0.0016(10)
C4 0.0181(13) 0.0150(13) 0.0148(12) -0.0009(10) -0.0014(10) 0.0021(10)
C5 0.0161(13) 0.0159(13) 0.0113(11) 0.0027(9) 0.0001(9) -0.0015(10)
C6 0.0125(12) 0.0133(12) 0.0114(11) 0.0001(9) 0.0009(9) -0.0007(10)
C7 0.0133(12) 0.0147(12) 0.0130(11) 0.0016(9) 0.0036(9) -0.0009(10)
C8 0.0123(12) 0.0153(12) 0.0097(11) -0.0004(9) -0.0003(9) -0.0010(10)
C9 0.0146(12) 0.0172(13) 0.0094(11) 0.0013(9) 0.0018(9) -0.0029(10)
C10 0.0137(12) 0.0179(13) 0.0114(11) -0.0038(10) 0.0026(9) 0.0007(10)
C11 0.0150(13) 0.0136(12) 0.0141(11) -0.0010(9) 0.0018(10) 0.0018(10)
C12 0.0127(12) 0.0155(12) 0.0111(11) -0.0007(9) 0.0012(9) 0.0000(10)
C13 0.0126(12) 0.0148(12) 0.0092(10) -0.0030(9) 0.0024(9) -0.0021(10)
C14 0.0237(14) 0.0187(13) 0.0185(13) 0.0032(10) 0.0018(11) 0.0062(11)
C15 0.0219(14) 0.0243(14) 0.0142(12) -0.0019(10) 0.0071(11) 0.0032(11)
C16 0.0170(14) 0.0163(14) 0.0381(16) -0.0063(12) 0.0047(12) -0.0010(11)
C17 0.0255(15) 0.0228(14) 0.0143(12) 0.0061(10) 0.0071(11) 0.0074(11)
C18 0.0163(13) 0.0210(13) 0.0128(11) -0.0004(10) 0.0007(10) 0.0009(11)
C19 0.0231(15) 0.0287(15) 0.0170(13) -0.0020(11) -0.0020(11) -0.0020(12)
C20 0.0237(15) 0.0325(16) 0.0139(12) -0.0003(11) 0.0060(11) -0.0014(12)
C21 0.0155(13) 0.0229(14) 0.0132(11) -0.0001(10) 0.0034(10) -0.0037(11)
C22 0.0141(13) 0.0310(15) 0.0156(12) -0.0015(11) 0.0005(10) -0.0001(11)
C23 0.0228(15) 0.0270(15) 0.0180(13) -0.0053(11) -0.0006(11) -0.0035(12)
C24 0.0194(14) 0.0179(13) 0.0144(12) 0.0034(10) 0.0009(10) -0.0025(11)
C25 0.0246(15) 0.0258(15) 0.0180(13) -0.0015(11) 0.0008(11) -0.0027(12)
C26 0.0180(14) 0.0245(15) 0.0244(14) 0.0013(11) -0.0027(11) -0.0004(11)
C27 0.0222(14) 0.0159(13) 0.0205(13) 0.0033(10) -0.0002(11) -0.0013(11)
C28 0.0397(19) 0.0218(15) 0.0311(16) 0.0025(12) -0.0104(14) -0.0085(13)
C29 0.0269(16) 0.0180(14) 0.0283(15) 0.0070(11) 0.0021(12) -0.0035(12)
C30 0.0266(16) 0.0216(14) 0.0261(14) -0.0011(11) 0.0080(12) -0.0012(12)
C31 0.0335(17) 0.0241(15) 0.0226(14) 0.0026(12) 0.0074(12) -0.0052(13)
C32 0.0147(12) 0.0120(12) 0.0098(11) 0.0009(9) 0.0021(9) -0.0001(10)
C33 0.0145(12) 0.0146(12) 0.0102(11) -0.0001(9) 0.0023(9) 0.0016(10)
C34 0.0133(12) 0.0164(12) 0.0123(11) -0.0019(9) 0.0013(9) -0.0011(10)
C35 0.0185(13) 0.0130(12) 0.0137(11) 0.0002(9) 0.0033(10) -0.0007(10)
C36 0.0189(13) 0.0125(12) 0.0134(11) 0.0020(9) 0.0019(10) 0.0015(10)
C37 0.0120(12) 0.0146(12) 0.0119(11) -0.0007(9) 0.0008(9) 0.0007(10)
C38 0.0147(13) 0.0143(12) 0.0128(11) 0.0020(9) -0.0011(9) 0.0011(10)
C39 0.0125(12) 0.0157(12) 0.0089(11) -0.0009(9) 0.0018(9) 0.0026(10)
C40 0.0141(12) 0.0174(13) 0.0109(11) 0.0004(9) 0.0013(9) 0.0029(10)
C41 0.0135(12) 0.0179(13) 0.0128(11) -0.0023(10) 0.0000(9) 0.0006(10)
C42 0.0149(12) 0.0141(12) 0.0150(12) -0.0005(9) -0.0004(10) -0.0027(10)
C43 0.0150(12) 0.0137(12) 0.0116(11) 0.0003(9) 0.0007(9) 0.0002(10)
C44 0.0109(12) 0.0153(12) 0.0094(11) -0.0011(9) 0.0013(9) 0.0010(10)
C45 0.0223(14) 0.0171(13) 0.0194(13) 0.0027(10) -0.0017(11) -0.0038(11)
C46 0.0192(14) 0.0200(13) 0.0147(12) -0.0015(10) -0.0029(10) -0.0026(11)
C47 0.0171(14) 0.0159(13) 0.0379(16) -0.0043(12) -0.0022(12) 0.0038(11)
C48 0.0275(15) 0.0249(15) 0.0132(12) 0.0067(11) -0.0045(11) -0.0083(12)
C49 0.0181(13) 0.0193(13) 0.0112(11) -0.0012(10) 0.0008(10) -0.0018(10)
C50 0.0245(15) 0.0338(16) 0.0150(12) -0.0044(11) 0.0048(11) 0.0024(13)
C51 0.0244(15) 0.0307(16) 0.0141(12) 0.0019(11) -0.0031(11) -0.0022(12)
C52 0.0158(13) 0.0194(13) 0.0152(12) -0.0003(10) -0.0008(10) 0.0031(10)
C53 0.0149(13) 0.0274(15) 0.0185(13) -0.0020(11) 0.0019(10) 0.0007(11)
C54 0.0239(15) 0.0240(15) 0.0216(14) -0.0060(11) 0.0046(11) 0.0016(12)
C55 0.0215(14) 0.0194(13) 0.0133(12) 0.0025(10) -0.0012(10) 0.0011(11)
C56 0.0326(17) 0.0267(16) 0.0179(13) -0.0011(11) 0.0012(12) 0.0048(13)
C57 0.0201(15) 0.0320(16) 0.0239(14) -0.0002(12) 0.0046(11) -0.0021(12)
C58 0.0234(14) 0.0168(13) 0.0166(12) 0.0034(10) 0.0041(11) 0.0027(11)
C59 0.050(2) 0.0259(16) 0.0310(16) 0.0058(13) 0.0199(15) 0.0123(15)
C60 0.0348(17) 0.0180(14) 0.0241(14) 0.0056(11) -0.0004(12) 0.0046(12)
C61 0.0278(16) 0.0241(15) 0.0301(15) 0.0061(12) -0.0090(13) -0.0066(13)
C62A 0.047(3) 0.034(3) 0.023(2) 0.0134(18) -0.0115(19) -0.014(2)
C62B 0.021(6) 0.031(7) 0.082(11) 0.017(7) -0.019(6) 0.006(5)
N1 0.0131(10) 0.0135(10) 0.0141(10) 0.0002(8) 0.0044(8) 0.0024(8)
N2 0.0133(10) 0.0149(11) 0.0116(9) 0.0016(8) -0.0018(8) -0.0006(8)
Ni1 0.0189(2) 0.0166(2) 0.0162(2) 0.00168(17) 0.00433(18) 0.00043(18)
Ni2 0.0181(2) 0.0166(2) 0.0158(2) 0.00273(17) -0.00250(18) -0.00177(18)
P1 0.0120(3) 0.0138(3) 0.0125(3) 0.0000(2) 0.0027(2) 0.0003(2)
P2 0.0134(3) 0.0146(3) 0.0128(3) 0.0024(2) 0.0030(2) 0.0008(2)
P3 0.0124(3) 0.0133(3) 0.0104(3) 0.0007(2) -0.0004(2) -0.0005(2)
P4 0.0148(3) 0.0154(3) 0.0125(3) 0.0034(2) -0.0016(2) -0.0023(2)

loop_
_atom_type_symbol
_atom_type_description
_atom_type_scat_dispersion_real
_atom_type_scat_dispersion_imag
_atom_type_scat_source
C C 0.0181 0.0091 'International Tables Vol C Tables 4.2.6.8 and 6.1.1.4'
H H 0.0000 0.0000 'International Tables Vol C Tables 4.2.6.8 and 6.1.1.4'
N N 0.0311 0.0180 'International Tables Vol C Tables 4.2.6.8 and 6.1.1.4'
P P 0.2955 0.4335 'International Tables Vol C Tables 4.2.6.8 and 6.1.1.4'
Ni Ni -3.0029 0.5091 'International Tables Vol C Tables 4.2.6.8 and 6.1.1.4'

loop_
_geom_angle_atom_site_label_1
_geom_angle_atom_site_label_2
_geom_angle_atom_site_label_3
_geom_angle
_geom_angle_site_symmetry_1
_geom_angle_site_symmetry_3
_geom_angle_publ_flag
N1 C1 C6 124.0(2) . . ?
N1 C1 C2 117.9(2) . . ?
C6 C1 C2 118.1(2) . . ?
C3 C2 C1 121.3(2) . . ?
C3 C2 P1 125.69(19) . . ?
C1 C2 P1 113.05(19) . . ?
C2 C3 C4 121.0(2) . . ?
C2 C3 H3 119.5 . . ?
C4 C3 H3 119.5 . . ?
C3 C4 C5 117.2(2) . . ?
C3 C4 C14 120.8(2) . . ?
C5 C4 C14 121.9(2) . . ?
C6 C5 C4 123.7(2) . . ?
C6 C5 H5 118.1 . . ?
C4 C5 H5 118.1 . . ?
C5 C6 C1 118.5(2) . . ?
C5 C6 C7 120.6(2) . . ?
C1 C6 C7 120.8(2) . . ?
C8 C7 C6 111.0(2) . . ?
C8 C7 C16 108.2(2) . . ?
C6 C7 C16 109.2(2) . . ?
C8 C7 C17 109.9(2) . . ?
C6 C7 C17 109.9(2) . . ?
C16 C7 C17 108.6(2) . . ?
C9 C8 C13 118.1(2) . . ?
C9 C8 C7 120.3(2) . . ?
C13 C8 C7 121.6(2) . . ?
C8 C9 C10 123.5(2) . . ?
C8 C9 H9 118.3 . . ?
C10 C9 H9 118.3 . . ?
C11 C10 C9 117.8(2) . . ?
C11 C10 C15 121.7(2) . . ?
C9 C10 C15 120.5(2) . . ?
C10 C11 C12 120.6(2) . . ?
C10 C11 H11 119.7 . . ?
C12 C11 H11 119.7 . . ?
C11 C12 C13 120.8(2) . . ?
C11 C12 P2 125.9(2) . . ?
C13 C12 P2 113.29(18) . . ?
N1 C13 C12 118.3(2) . . ?
N1 C13 C8 122.8(2) . . ?
C12 C13 C8 118.9(2) . . ?
C4 C14 H14A 109.5 . . ?
C4 C14 H14B 109.5 . . ?
H14A C14 H14B 109.5 . . ?
C4 C14 H14C 109.5 . . ?
H14A C14 H14C 109.5 . . ?
H14B C14 H14C 109.5 . . ?
C10 C15 H15A 109.5 . . ?
C10 C15 H15B 109.5 . . ?
H15A C15 H15B 109.5 . . ?
C10 C15 H15C 109.5 . . ?
H15A C15 H15C 109.5 . . ?
H15B C15 H15C 109.5 . . ?
C7 C16 H16A 109.5 . . ?
C7 C16 H16B 109.5 . . ?
H16A C16 H16B 109.5 . . ?
C7 C16 H16C 109.5 . . ?
H16A C16 H16C 109.5 . . ?
H16B C16 H16C 109.5 . . ?
C7 C17 H17A 109.5 . . ?
C7 C17 H17B 109.5 . . ?
H17A C17 H17B 109.5 . . ?
C7 C17 H17C 109.5 . . ?
H17A C17 H17C 109.5 . . ?
H17B C17 H17C 109.5 . . ?
C20 C18 C19 111.4(2) . . ?
C20 C18 P1 113.21(19) . . ?
C19 C18 P1 107.28(18) . . ?
C20 C18 H18 108.3 . . ?
C19 C18 H18 108.3 . . ?
P1 C18 H18 108.3 . . ?
C18 C19 H19A 109.5 . . ?
C18 C19 H19B 109.5 . . ?
H19A C19 H19B 109.5 . . ?
C18 C19 H19C 109.5 . . ?
H19A C19 H19C 109.5 . . ?
H19B C19 H19C 109.5 . . ?
C18 C20 H20A 109.5 . . ?
C18 C20 H20B 109.5 . . ?
H20A C20 H20B 109.5 . . ?
C18 C20 H20C 109.5 . . ?
H20A C20 H20C 109.5 . . ?
H20B C20 H20C 109.5 . . ?
C22 C21 C23 111.2(2) . . ?
C22 C21 P1 114.75(19) . . ?
C23 C21 P1 109.09(18) . . ?
C22 C21 H21 107.2 . . ?
C23 C21 H21 107.2 . . ?
P1 C21 H21 107.2 . . ?
C21 C22 H22A 109.5 . . ?
C21 C22 H22B 109.5 . . ?
H22A C22 H22B 109.5 . . ?
C21 C22 H22C 109.5 . . ?
H22A C22 H22C 109.5 . . ?
H22B C22 H22C 109.5 . . ?
C21 C23 H23A 109.5 . . ?
C21 C23 H23B 109.5 . . ?
H23A C23 H23B 109.5 . . ?
C21 C23 H23C 109.5 . . ?
H23A C23 H23C 109.5 . . ?
H23B C23 H23C 109.5 . . ?
C26 C24 C25 111.5(2) . . ?
C26 C24 P2 114.04(19) . . ?
C25 C24 P2 109.03(19) . . ?
C26 C24 H24 107.3 . . ?
C25 C24 H24 107.3 . . ?
P2 C24 H24 107.3 . . ?
C24 C25 H25A 109.5 . . ?
C24 C25 H25B 109.5 . . ?
H25A C25 H25B 109.5 . . ?
C24 C25 H25C 109.5 . . ?
H25A C25 H25C 109.5 . . ?
H25B C25 H25C 109.5 . . ?
C24 C26 H26A 109.5 . . ?
C24 C26 H26B 109.5 . . ?
H26A C26 H26B 109.5 . . ?
C24 C26 H26C 109.5 . . ?
H26A C26 H26C 109.5 . . ?
H26B C26 H26C 109.5 . . ?
C28 C27 C29 110.3(2) . . ?
C28 C27 P2 109.7(2) . . ?
C29 C27 P2 112.47(19) . . ?
C28 C27 H27 108.1 . . ?
C29 C27 H27 108.1 . . ?
P2 C27 H27 108.1 . . ?
C27 C28 H28A 109.5 . . ?
C27 C28 H28B 109.5 . . ?
H28A C28 H28B 109.5 . . ?
C27 C28 H28C 109.5 . . ?
H28A C28 H28C 109.5 . . ?
H28B C28 H28C 109.5 . . ?
C27 C29 H29A 109.5 . . ?
C27 C29 H29B 109.5 . . ?
H29A C29 H29B 109.5 . . ?
C27 C29 H29C 109.5 . . ?
H29A C29 H29C 109.5 . . ?
H29B C29 H29C 109.5 . . ?
C31 C30 Ni1 129.9(3) . . ?
C31 C30 H30 115.0 . . ?
Ni1 C30 H30 115.0 . . ?
C30 C31 H31A 120.0 . . ?
C30 C31 H31B 120.0 . . ?
H31A C31 H31B 120.0 . . ?
N2 C32 C37 123.8(2) . . ?
N2 C32 C33 117.8(2) . . ?
C37 C32 C33 118.4(2) . . ?
C34 C33 C32 121.2(2) . . ?
C34 C33 P3 125.6(2) . . ?
C32 C33 P3 113.27(18) . . ?
C35 C34 C33 121.1(2) . . ?
C35 C34 H34 119.4 . . ?
C33 C34 H34 119.4 . . ?
C34 C35 C36 117.3(2) . . ?
C34 C35 C45 121.3(2) . . ?
C36 C35 C45 121.3(2) . . ?
C35 C36 C37 123.7(2) . . ?
C35 C36 H36 118.2 . . ?
C37 C36 H36 118.2 . . ?
C36 C37 C32 118.2(2) . . ?
C36 C37 C38 120.3(2) . . ?
C32 C37 C38 121.4(2) . . ?
C39 C38 C37 110.6(2) . . ?
C39 C38 C47 108.5(2) . . ?
C37 C38 C47 109.0(2) . . ?
C39 C38 C48 110.0(2) . . ?
C37 C38 C48 109.7(2) . . ?
C47 C38 C48 109.0(2) . . ?
C40 C39 C44 118.1(2) . . ?
C40 C39 C38 120.0(2) . . ?
C44 C39 C38 121.8(2) . . ?
C41 C40 C39 123.5(2) . . ?
C41 C40 H40 118.2 . . ?
C39 C40 H40 118.3 . . ?
C42 C41 C40 117.4(2) . . ?
C42 C41 C46 122.3(2) . . ?
C40 C41 C46 120.3(2) . . ?
C41 C42 C43 121.3(2) . . ?
C41 C42 H42 119.4 . . ?
C43 C42 H42 119.4 . . ?
C42 C43 C44 120.5(2) . . ?
C42 C43 P4 126.0(2) . . ?
C44 C43 P4 113.38(18) . . ?
N2 C44 C43 118.0(2) . . ?
N2 C44 C39 123.2(2) . . ?
C43 C44 C39 118.8(2) . . ?
C35 C45 H45A 109.5 . . ?
C35 C45 H45B 109.5 . . ?
H45A C45 H45B 109.5 . . ?
C35 C45 H45C 109.5 . . ?
H45A C45 H45C 109.5 . . ?
H45B C45 H45C 109.5 . . ?
C41 C46 H46A 109.5 . . ?
C41 C46 H46B 109.5 . . ?
H46A C46 H46B 109.5 . . ?
C41 C46 H46C 109.5 . . ?
H46A C46 H46C 109.5 . . ?
H46B C46 H46C 109.5 . . ?
C38 C47 H47A 109.5 . . ?
C38 C47 H47B 109.5 . . ?
H47A C47 H47B 109.5 . . ?
C38 C47 H47C 109.5 . . ?
H47A C47 H47C 109.5 . . ?
H47B C47 H47C 109.5 . . ?
C38 C48 H48A 109.5 . . ?
C38 C48 H48B 109.5 . . ?
H48A C48 H48B 109.5 . . ?
C38 C48 H48C 109.5 . . ?
H48A C48 H48C 109.5 . . ?
H48B C48 H48C 109.5 . . ?
C51 C49 C50 112.0(2) . . ?
C51 C49 P3 113.10(19) . . ?
C50 C49 P3 107.82(19) . . ?
C51 C49 H49 107.9 . . ?
C50 C49 H49 107.9 . . ?
P3 C49 H49 107.9 . . ?
C49 C50 H50A 109.5 . . ?
C49 C50 H50B 109.5 . . ?
H50A C50 H50B 109.5 . . ?
C49 C50 H50C 109.5 . . ?
H50A C50 H50C 109.5 . . ?
H50B C50 H50C 109.5 . . ?
C49 C51 H51A 109.5 . . ?
C49 C51 H51B 109.5 . . ?
H51A C51 H51B 109.5 . . ?
C49 C51 H51C 109.5 . . ?
H51A C51 H51C 109.5 . . ?
H51B C51 H51C 109.5 . . ?
C53 C52 C54 110.7(2) . . ?
C53 C52 P3 115.20(19) . . ?
C54 C52 P3 108.34(19) . . ?
C53 C52 H52 107.4 . . ?
C54 C52 H52 107.4 . . ?
P3 C52 H52 107.4 . . ?
C52 C53 H53A 109.5 . . ?
C52 C53 H53B 109.5 . . ?
H53A C53 H53B 109.5 . . ?
C52 C53 H53C 109.5 . . ?
H53A C53 H53C 109.5 . . ?
H53B C53 H53C 109.5 . . ?
C52 C54 H54A 109.5 . . ?
C52 C54 H54B 109.5 . . ?
H54A C54 H54B 109.5 . . ?
C52 C54 H54C 109.5 . . ?
H54A C54 H54C 109.5 . . ?
H54B C54 H54C 109.5 . . ?
C56 C55 C57 111.2(2) . . ?
C56 C55 P4 108.86(19) . . ?
C57 C55 P4 114.60(19) . . ?
C56 C55 H55 107.3 . . ?
C57 C55 H55 107.3 . . ?
P4 C55 H55 107.3 . . ?
C55 C56 H56A 109.5 . . ?
C55 C56 H56B 109.5 . . ?
H56A C56 H56B 109.5 . . ?
C55 C56 H56C 109.5 . . ?
H56A C56 H56C 109.5 . . ?
H56B C56 H56C 109.5 . . ?
C55 C57 H57A 109.5 . . ?
C55 C57 H57B 109.5 . . ?
H57A C57 H57B 109.5 . . ?
C55 C57 H57C 109.5 . . ?
H57A C57 H57C 109.5 . . ?
H57B C57 H57C 109.5 . . ?
C59 C58 C60 111.6(2) . . ?
C59 C58 P4 109.3(2) . . ?
C60 C58 P4 112.90(19) . . ?
C59 C58 H58 107.6 . . ?
C60 C58 H58 107.6 . . ?
P4 C58 H58 107.6 . . ?
C58 C59 H59A 109.5 . . ?
C58 C59 H59B 109.5 . . ?
H59A C59 H59B 109.5 . . ?
C58 C59 H59C 109.5 . . ?
H59A C59 H59C 109.5 . . ?
H59B C59 H59C 109.5 . . ?
C58 C60 H60A 109.5 . . ?
C58 C60 H60B 109.5 . . ?
H60A C60 H60B 109.5 . . ?
C58 C60 H60C 109.5 . . ?
H60A C60 H60C 109.5 . . ?
H60B C60 H60C 109.5 . . ?
C62B C61 Ni2 137.2(8) . . ?
C62A C61 Ni2 131.1(3) . . ?
C62A C61 H61A 114.4 . . ?
Ni2 C61 H61A 114.4 . . ?
C62B C61 H61B 111.4 . . ?
Ni2 C61 H61B 111.4 . . ?
C61 C62A H62A 120.0 . . ?
C61 C62A H62B 120.0 . . ?
H62A C62A H62B 120.0 . . ?
C61 C62B H62C 120.0 . . ?
C61 C62B H62D 120.0 . . ?
H62C C62B H62D 120.0 . . ?
C1 N1 C13 118.3(2) . . ?
C1 N1 Ni1 121.17(16) . . ?
C13 N1 Ni1 120.36(17) . . ?
C44 N2 C32 118.0(2) . . ?
C44 N2 Ni2 120.81(17) . . ?
C32 N2 Ni2 121.00(17) . . ?
C30 Ni1 N1 178.52(12) . . ?
C30 Ni1 P1 93.45(9) . . ?
N1 Ni1 P1 86.42(7) . . ?
C30 Ni1 P2 93.41(9) . . ?
N1 Ni1 P2 86.81(7) . . ?
P1 Ni1 P2 172.43(3) . . ?
C61 Ni2 N2 179.14(12) . . ?
C61 Ni2 P3 92.75(9) . . ?
N2 Ni2 P3 86.63(7) . . ?
C61 Ni2 P4 94.09(9) . . ?
N2 Ni2 P4 86.55(7) . . ?
P3 Ni2 P4 172.96(3) . . ?
C2 P1 C18 104.42(12) . . ?
C2 P1 C21 107.12(12) . . ?
C18 P1 C21 106.49(12) . . ?
C2 P1 Ni1 101.00(8) . . ?
C18 P1 Ni1 124.20(9) . . ?
C21 P1 Ni1 112.08(9) . . ?
C12 P2 C27 106.63(12) . . ?
C12 P2 C24 106.87(12) . . ?
C27 P2 C24 104.87(12) . . ?
C12 P2 Ni1 100.18(9) . . ?
C27 P2 Ni1 125.21(10) . . ?
C24 P2 Ni1 111.73(9) . . ?
C33 P3 C49 104.40(12) . . ?
C33 P3 C52 106.89(12) . . ?
C49 P3 C52 106.75(12) . . ?
C33 P3 Ni2 100.96(9) . . ?
C49 P3 Ni2 123.40(9) . . ?
C52 P3 Ni2 112.83(9) . . ?
C43 P4 C58 104.94(12) . . ?
C43 P4 C55 107.60(12) . . ?
C58 P4 C55 105.32(12) . . ?
C43 P4 Ni2 100.49(9) . . ?
C58 P4 Ni2 125.32(10) . . ?
C55 P4 Ni2 111.79(9) . . ?

loop_
_geom_bond_atom_site_label_1
_geom_bond_atom_site_label_2
_geom_bond_distance
_geom_bond_site_symmetry_2
_geom_bond_publ_flag
C1 N1 1.383(3) . ?
C1 C6 1.416(3) . ?
C1 C2 1.416(3) . ?
C2 C3 1.392(4) . ?
C2 P1 1.809(3) . ?
C3 C4 1.392(4) . ?
C3 H3 0.9300 . ?
C4 C5 1.399(4) . ?
C4 C14 1.507(4) . ?
C5 C6 1.390(4) . ?
C5 H5 0.9300 . ?
C6 C7 1.531(3) . ?
C7 C8 1.521(3) . ?
C7 C16 1.536(4) . ?
C7 C17 1.545(3) . ?
C8 C9 1.388(3) . ?
C8 C13 1.418(3) . ?
C9 C10 1.394(4) . ?
C9 H9 0.9300 . ?
C10 C11 1.390(3) . ?
C10 C15 1.513(3) . ?
C11 C12 1.400(3) . ?
C11 H11 0.9300 . ?
C12 C13 1.404(4) . ?
C12 P2 1.816(2) . ?
C13 N1 1.391(3) . ?
C14 H14A 0.9600 . ?
C14 H14B 0.9600 . ?
C14 H14C 0.9600 . ?
C15 H15A 0.9600 . ?
C15 H15B 0.9600 . ?
C15 H15C 0.9600 . ?
C16 H16A 0.9600 . ?
C16 H16B 0.9600 . ?
C16 H16C 0.9600 . ?
C17 H17A 0.9600 . ?
C17 H17B 0.9600 . ?
C17 H17C 0.9600 . ?
C18 C20 1.530(4) . ?
C18 C19 1.535(4) . ?
C18 P1 1.841(3) . ?
C18 H18 0.9800 . ?
C19 H19A 0.9600 . ?
C19 H19B 0.9600 . ?
C19 H19C 0.9600 . ?
C20 H20A 0.9600 . ?
C20 H20B 0.9600 . ?
C20 H20C 0.9600 . ?
C21 C22 1.525(4) . ?
C21 C23 1.533(4) . ?
C21 P1 1.847(3) . ?
C21 H21 0.9800 . ?
C22 H22A 0.9600 . ?
C22 H22B 0.9600 . ?
C22 H22C 0.9600 . ?
C23 H23A 0.9600 . ?
C23 H23B 0.9600 . ?
C23 H23C 0.9600 . ?
C24 C26 1.527(4) . ?
C24 C25 1.528(4) . ?
C24 P2 1.850(3) . ?
C24 H24 0.9800 . ?
C25 H25A 0.9600 . ?
C25 H25B 0.9600 . ?
C25 H25C 0.9600 . ?
C26 H26A 0.9600 . ?
C26 H26B 0.9600 . ?
C26 H26C 0.9600 . ?
C27 C28 1.531(4) . ?
C27 C29 1.532(4) . ?
C27 P2 1.839(3) . ?
C27 H27 0.9800 . ?
C28 H28A 0.9600 . ?
C28 H28B 0.9600 . ?
C28 H28C 0.9600 . ?
C29 H29A 0.9600 . ?
C29 H29B 0.9600 . ?
C29 H29C 0.9600 . ?
C30 C31 1.337(4) . ?
C30 Ni1 1.890(3) . ?
C30 H30 0.9300 . ?
C31 H31A 0.9300 . ?
C31 H31B 0.9300 . ?
C32 N2 1.390(3) . ?
C32 C37 1.411(3) . ?
C32 C33 1.418(4) . ?
C33 C34 1.390(4) . ?
C33 P3 1.809(3) . ?
C34 C35 1.389(4) . ?
C34 H34 0.9300 . ?
C35 C36 1.395(4) . ?
C35 C45 1.510(4) . ?
C36 C37 1.400(4) . ?
C36 H36 0.9300 . ?
C37 C38 1.530(3) . ?
C38 C39 1.522(3) . ?
C38 C47 1.536(4) . ?
C38 C48 1.542(3) . ?
C39 C40 1.399(4) . ?
C39 C44 1.416(3) . ?
C40 C41 1.393(4) . ?
C40 H40 0.9300 . ?
C41 C42 1.389(4) . ?
C41 C46 1.511(4) . ?
C42 C43 1.399(4) . ?
C42 H42 0.9300 . ?
C43 C44 1.411(3) . ?
C43 P4 1.809(3) . ?
C44 N2 1.386(3) . ?
C45 H45A 0.9600 . ?
C45 H45B 0.9600 . ?
C45 H45C 0.9600 . ?
C46 H46A 0.9600 . ?
C46 H46B 0.9600 . ?
C46 H46C 0.9600 . ?
C47 H47A 0.9600 . ?
C47 H47B 0.9600 . ?
C47 H47C 0.9600 . ?
C48 H48A 0.9600 . ?
C48 H48B 0.9600 . ?
C48 H48C 0.9600 . ?
C49 C51 1.527(4) . ?
C49 C50 1.531(4) . ?
C49 P3 1.842(3) . ?
C49 H49 0.9800 . ?
C50 H50A 0.9600 . ?
C50 H50B 0.9600 . ?
C50 H50C 0.9600 . ?
C51 H51A 0.9600 . ?
C51 H51B 0.9600 . ?
C51 H51C 0.9600 . ?
C52 C53 1.525(4) . ?
C52 C54 1.534(4) . ?
C52 P3 1.844(3) . ?
C52 H52 0.9800 . ?
C53 H53A 0.9600 . ?
C53 H53B 0.9600 . ?
C53 H53C 0.9600 . ?
C54 H54A 0.9600 . ?
C54 H54B 0.9600 . ?
C54 H54C 0.9600 . ?
C55 C56 1.531(4) . ?
C55 C57 1.532(4) . ?
C55 P4 1.847(3) . ?
C55 H55 0.9800 . ?
C56 H56A 0.9600 . ?
C56 H56B 0.9600 . ?
C56 H56C 0.9600 . ?
C57 H57A 0.9600 . ?
C57 H57B 0.9600 . ?
C57 H57C 0.9600 . ?
C58 C59 1.525(4) . ?
C58 C60 1.530(4) . ?
C58 P4 1.840(3) . ?
C58 H58 0.9800 . ?
C59 H59A 0.9600 . ?
C59 H59B 0.9600 . ?
C59 H59C 0.9600 . ?
C60 H60A 0.9600 . ?
C60 H60B 0.9600 . ?
C60 H60C 0.9600 . ?
C61 C62B 1.268(13) . ?
C61 C62A 1.313(5) . ?
C61 Ni2 1.894(3) . ?
C61 H61A 0.9300 . ?
C61 H61B 0.9300 . ?
C62A H62A 0.9300 . ?
C62A H62B 0.9300 . ?
C62B H62C 0.9300 . ?
C62B H62D 0.9300 . ?
N1 Ni1 1.932(2) . ?
N2 Ni2 1.933(2) . ?
Ni1 P1 2.1611(8) . ?
Ni1 P2 2.1677(8) . ?
Ni2 P3 2.1644(8) . ?
Ni2 P4 2.1679(8) . ?

loop_
_geom_torsion_atom_site_label_1
_geom_torsion_atom_site_label_2
_geom_torsion_atom_site_label_3
_geom_torsion_atom_site_label_4
_geom_torsion
_geom_torsion_site_symmetry_1
_geom_torsion_site_symmetry_2
_geom_torsion_site_symmetry_3
_geom_torsion_site_symmetry_4
_geom_torsion_publ_flag
N1 C1 C2 C3 175.8(2) . . . . ?
C6 C1 C2 C3 -3.8(4) . . . . ?
N1 C1 C2 P1 -3.4(3) . . . . ?
C6 C1 C2 P1 177.08(18) . . . . ?
C1 C2 C3 C4 1.8(4) . . . . ?
P1 C2 C3 C4 -179.2(2) . . . . ?
C2 C3 C4 C5 0.6(4) . . . . ?
C2 C3 C4 C14 177.7(2) . . . . ?
C3 C4 C5 C6 -0.9(4) . . . . ?
C14 C4 C5 C6 -178.0(2) . . . . ?
C4 C5 C6 C1 -1.1(4) . . . . ?
C4 C5 C6 C7 -178.4(2) . . . . ?
N1 C1 C6 C5 -176.2(2) . . . . ?
C2 C1 C6 C5 3.4(4) . . . . ?
N1 C1 C6 C7 1.2(4) . . . . ?
C2 C1 C6 C7 -179.3(2) . . . . ?
C5 C6 C7 C8 -173.9(2) . . . . ?
C1 C6 C7 C8 8.8(3) . . . . ?
C5 C6 C7 C16 66.9(3) . . . . ?
C1 C6 C7 C16 -110.4(3) . . . . ?
C5 C6 C7 C17 -52.1(3) . . . . ?
C1 C6 C7 C17 130.6(2) . . . . ?
C6 C7 C8 C9 168.4(2) . . . . ?
C16 C7 C8 C9 -71.8(3) . . . . ?
C17 C7 C8 C9 46.6(3) . . . . ?
C6 C7 C8 C13 -13.7(3) . . . . ?
C16 C7 C8 C13 106.1(3) . . . . ?
C17 C7 C8 C13 -135.5(2) . . . . ?
C13 C8 C9 C10 -0.9(4) . . . . ?
C7 C8 C9 C10 177.1(2) . . . . ?
C8 C9 C10 C11 -3.5(4) . . . . ?
C8 C9 C10 C15 176.5(2) . . . . ?
C9 C10 C11 C12 3.0(4) . . . . ?
C15 C10 C11 C12 -177.0(2) . . . . ?
C10 C11 C12 C13 1.8(4) . . . . ?
C10 C11 C12 P2 -178.8(2) . . . . ?
C11 C12 C13 N1 172.4(2) . . . . ?
P2 C12 C13 N1 -7.0(3) . . . . ?
C11 C12 C13 C8 -6.1(4) . . . . ?
P2 C12 C13 C8 174.41(18) . . . . ?
C9 C8 C13 N1 -172.9(2) . . . . ?
C7 C8 C13 N1 9.2(4) . . . . ?
C9 C8 C13 C12 5.6(4) . . . . ?
C7 C8 C13 C12 -172.3(2) . . . . ?
N2 C32 C33 C34 175.7(2) . . . . ?
C37 C32 C33 C34 -4.0(4) . . . . ?
N2 C32 C33 P3 -3.7(3) . . . . ?
C37 C32 C33 P3 176.64(18) . . . . ?
C32 C33 C34 C35 2.1(4) . . . . ?
P3 C33 C34 C35 -178.62(19) . . . . ?
C33 C34 C35 C36 0.1(4) . . . . ?
C33 C34 C35 C45 177.8(2) . . . . ?
C34 C35 C36 C37 -0.2(4) . . . . ?
C45 C35 C36 C37 -178.0(2) . . . . ?
C35 C36 C37 C32 -1.7(4) . . . . ?
C35 C36 C37 C38 -178.6(2) . . . . ?
N2 C32 C37 C36 -175.9(2) . . . . ?
C33 C32 C37 C36 3.7(3) . . . . ?
N2 C32 C37 C38 0.9(4) . . . . ?
C33 C32 C37 C38 -179.5(2) . . . . ?
C36 C37 C38 C39 -176.0(2) . . . . ?
C32 C37 C38 C39 7.3(3) . . . . ?
C36 C37 C38 C47 64.8(3) . . . . ?
C32 C37 C38 C47 -112.0(3) . . . . ?
C36 C37 C38 C48 -54.5(3) . . . . ?
C32 C37 C38 C48 128.8(2) . . . . ?
C37 C38 C39 C40 169.6(2) . . . . ?
C47 C38 C39 C40 -70.9(3) . . . . ?
C48 C38 C39 C40 48.3(3) . . . . ?
C37 C38 C39 C44 -11.7(3) . . . . ?
C47 C38 C39 C44 107.8(3) . . . . ?
C48 C38 C39 C44 -133.1(2) . . . . ?
C44 C39 C40 C41 -0.9(4) . . . . ?
C38 C39 C40 C41 177.8(2) . . . . ?
C39 C40 C41 C42 -3.3(4) . . . . ?
C39 C40 C41 C46 176.7(2) . . . . ?
C40 C41 C42 C43 2.9(4) . . . . ?
C46 C41 C42 C43 -177.1(2) . . . . ?
C41 C42 C43 C44 1.7(4) . . . . ?
C41 C42 C43 P4 178.88(19) . . . . ?
C42 C43 C44 N2 172.4(2) . . . . ?
P4 C43 C44 N2 -5.1(3) . . . . ?
C42 C43 C44 C39 -6.0(4) . . . . ?
P4 C43 C44 C39 176.49(18) . . . . ?
C40 C39 C44 N2 -172.8(2) . . . . ?
C38 C39 C44 N2 8.6(4) . . . . ?
C40 C39 C44 C43 5.5(3) . . . . ?
C38 C39 C44 C43 -173.1(2) . . . . ?
C6 C1 N1 C13 -7.2(4) . . . . ?
C2 C1 N1 C13 173.3(2) . . . . ?
C6 C1 N1 Ni1 177.21(19) . . . . ?
C2 C1 N1 Ni1 -2.3(3) . . . . ?
C12 C13 N1 C1 -176.6(2) . . . . ?
C8 C13 N1 C1 1.9(4) . . . . ?
C12 C13 N1 Ni1 -0.9(3) . . . . ?
C8 C13 N1 Ni1 177.58(18) . . . . ?
C43 C44 N2 C32 -177.7(2) . . . . ?
C39 C44 N2 C32 0.6(3) . . . . ?
C43 C44 N2 Ni2 -2.0(3) . . . . ?
C39 C44 N2 Ni2 176.30(18) . . . . ?
C37 C32 N2 C44 -5.4(3) . . . . ?
C33 C32 N2 C44 175.0(2) . . . . ?
C37 C32 N2 Ni2 178.94(18) . . . . ?
C33 C32 N2 Ni2 -0.7(3) . . . . ?
C31 C30 Ni1 P1 -105.5(3) . . . . ?
C31 C30 Ni1 P2 77.8(3) . . . . ?
C62B C61 Ni2 P3 79.3(9) . . . . ?
C62A C61 Ni2 P3 -101.4(4) . . . . ?
C62B C61 Ni2 P4 -99.0(9) . . . . ?
C62A C61 Ni2 P4 80.3(4) . . . . ?
C3 C2 P1 C18 -42.8(3) . . . . ?
C1 C2 P1 C18 136.26(19) . . . . ?
C3 C2 P1 C21 69.9(2) . . . . ?
C1 C2 P1 C21 -111.0(2) . . . . ?
C3 C2 P1 Ni1 -172.7(2) . . . . ?
C1 C2 P1 Ni1 6.37(19) . . . . ?
C20 C18 P1 C2 162.8(2) . . . . ?
C19 C18 P1 C2 -73.9(2) . . . . ?
C20 C18 P1 C21 49.7(2) . . . . ?
C19 C18 P1 C21 172.94(18) . . . . ?
C20 C18 P1 Ni1 -82.8(2) . . . . ?
C19 C18 P1 Ni1 40.5(2) . . . . ?
C22 C21 P1 C2 -52.1(2) . . . . ?
C23 C21 P1 C2 73.4(2) . . . . ?
C22 C21 P1 C18 59.2(2) . . . . ?
C23 C21 P1 C18 -175.34(19) . . . . ?
C22 C21 P1 Ni1 -161.97(15) . . . . ?
C23 C21 P1 Ni1 -36.5(2) . . . . ?
C11 C12 P2 C27 -37.5(3) . . . . ?
C13 C12 P2 C27 141.90(19) . . . . ?
C11 C12 P2 C24 74.2(3) . . . . ?
C13 C12 P2 C24 -106.4(2) . . . . ?
C11 C12 P2 Ni1 -169.2(2) . . . . ?
C13 C12 P2 Ni1 10.2(2) . . . . ?
C28 C27 P2 C12 -73.0(2) . . . . ?
C29 C27 P2 C12 163.9(2) . . . . ?
C28 C27 P2 C24 173.9(2) . . . . ?
C29 C27 P2 C24 50.7(2) . . . . ?
C28 C27 P2 Ni1 42.9(2) . . . . ?
C29 C27 P2 Ni1 -80.3(2) . . . . ?
C26 C24 P2 C12 -58.1(2) . . . . ?
C25 C24 P2 C12 67.3(2) . . . . ?
C26 C24 P2 C27 54.8(2) . . . . ?
C25 C24 P2 C27 -179.78(18) . . . . ?
C26 C24 P2 Ni1 -166.75(17) . . . . ?
C25 C24 P2 Ni1 -41.37(19) . . . . ?
C34 C33 P3 C49 -44.8(2) . . . . ?
C32 C33 P3 C49 134.53(18) . . . . ?
C34 C33 P3 C52 68.1(2) . . . . ?
C32 C33 P3 C52 -112.58(19) . . . . ?
C34 C33 P3 Ni2 -173.8(2) . . . . ?
C32 C33 P3 Ni2 5.58(19) . . . . ?
C51 C49 P3 C33 162.66(19) . . . . ?
C50 C49 P3 C33 -72.9(2) . . . . ?
C51 C49 P3 C52 49.7(2) . . . . ?
C50 C49 P3 C52 174.08(19) . . . . ?
C51 C49 P3 Ni2 -83.5(2) . . . . ?
C50 C49 P3 Ni2 40.9(2) . . . . ?
C53 C52 P3 C33 -53.2(2) . . . . ?
C54 C52 P3 C33 71.4(2) . . . . ?
C53 C52 P3 C49 58.1(2) . . . . ?
C54 C52 P3 C49 -177.30(18) . . . . ?
C53 C52 P3 Ni2 -163.26(16) . . . . ?
C54 C52 P3 Ni2 -38.7(2) . . . . ?
C42 C43 P4 C58 -37.7(3) . . . . ?
C44 C43 P4 C58 139.64(19) . . . . ?
C42 C43 P4 C55 74.1(2) . . . . ?
C44 C43 P4 C55 -108.55(19) . . . . ?
C42 C43 P4 Ni2 -168.9(2) . . . . ?
C44 C43 P4 Ni2 8.50(19) . . . . ?
C59 C58 P4 C43 -65.3(2) . . . . ?
C60 C58 P4 C43 169.9(2) . . . . ?
C59 C58 P4 C55 -178.7(2) . . . . ?
C60 C58 P4 C55 56.5(2) . . . . ?
C59 C58 P4 Ni2 49.6(2) . . . . ?
C60 C58 P4 Ni2 -75.2(2) . . . . ?
C56 C55 P4 C43 65.5(2) . . . . ?
C57 C55 P4 C43 -59.8(2) . . . . ?
C56 C55 P4 C58 177.03(19) . . . . ?
C57 C55 P4 C58 51.8(2) . . . . ?
C56 C55 P4 Ni2 -43.9(2) . . . . ?
C57 C55 P4 Ni2 -169.17(18) . . . . ?
